data_4505667
loop_
_publ_author_name
'Ahmad, Ruksanna'
'Hardie, Michaele J.'

_publ_section_title
;
 Variable Ag(I) Coordination Modes in Silver Cobalt(III) Bis(dicarbollide)
 Supramolecular Assemblies with Cyclotriveratrylene Host Molecules
;
_journal_issue 4
_journal_name_full 'Crystal Growth &amp; Design'
_journal_page_first 493
_journal_paper_doi 10.1021/cg025613x
_journal_volume 3
_journal_year 2003
_chemical_formula_sum 'C8 H26 Ag B18 Co N2'
_chemical_formula_weight 511.69
_chemical_name_systematic
; 
 bis(acetonitrile) silver(I) cobalt(III) bis(dicarbollide)
;
_space_group_IT_number 9
_symmetry_cell_setting monoclinic
_symmetry_space_group_name_Hall 'C -2yc'
_symmetry_space_group_name_H-M 'C 1 c 1'
_atom_sites_solution_hydrogens geom
_atom_sites_solution_primary direct
_atom_sites_solution_secondary difmap
_audit_creation_method SHELXL-97
_cell_angle_alpha 90.00
_cell_angle_beta 93.829(2)
_cell_angle_gamma 90.00
_cell_formula_units_Z 4
_cell_length_a 7.1475(2)
_cell_length_b 28.7276(10)
_cell_length_c 10.7856(4)
_cell_measurement_temperature 150(1)
_cell_volume 2209.67(13)
_computing_cell_refinement DENZO
_computing_data_collection COLLECT
_computing_data_reduction DENZO
_computing_molecular_graphics 'XSeed (Barbour, 2001)'
_computing_structure_refinement 'SHELXL-97 (Sheldrick, 1997)'
_computing_structure_solution 'SHELXS-97 (Sheldrick, 1990)'
_diffrn_ambient_temperature 150(1)
_diffrn_measured_fraction_theta_full 0.988
_diffrn_measured_fraction_theta_max 0.988
_diffrn_measurement_device_type 'Nonius KappaCCD area detector diffractometer'
_diffrn_radiation_monochromator graphite
_diffrn_radiation_source 'fine-focus sealed tube'
_diffrn_radiation_type MoK\a
_diffrn_radiation_wavelength 0.71073
_diffrn_reflns_av_R_equivalents 0.092
_diffrn_reflns_av_sigmaI/netI 0.0660
_diffrn_reflns_limit_h_max 9
_diffrn_reflns_limit_h_min -9
_diffrn_reflns_limit_k_max 38
_diffrn_reflns_limit_k_min -38
_diffrn_reflns_limit_l_max 14
_diffrn_reflns_limit_l_min -14
_diffrn_reflns_number 11018
_diffrn_reflns_theta_full 28.28
_diffrn_reflns_theta_max 28.28
_diffrn_reflns_theta_min 2.36
_exptl_absorpt_coefficient_mu 1.636
_exptl_absorpt_correction_type none
_exptl_crystal_colour 'orange/ yellow'
_exptl_crystal_density_diffrn 1.538
_exptl_crystal_density_method 'not measured'
_exptl_crystal_description Prismatic
_exptl_crystal_F_000 1008
_exptl_crystal_size_max 0.15
_exptl_crystal_size_mid 0.14
_exptl_crystal_size_min 0.13
_refine_diff_density_max 0.493
_refine_diff_density_min -0.704
_refine_diff_density_rms 0.143
_refine_ls_abs_structure_details 'Flack H D (1983), Acta Cryst. A39, 876-881'
_refine_ls_abs_structure_Flack -0.01(2)
_refine_ls_extinction_coef 0.0021(4)
_refine_ls_extinction_expression Fc^*^=kFc[1+0.001xFc^2^\l^3^/sin(2\q)]^-1/4^
_refine_ls_extinction_method SHELXL
_refine_ls_goodness_of_fit_ref 1.040
_refine_ls_hydrogen_treatment mixed
_refine_ls_matrix_type full
_refine_ls_number_parameters 280
_refine_ls_number_reflns 5064
_refine_ls_number_restraints 2
_refine_ls_restrained_S_all 1.040
_refine_ls_R_factor_all 0.0542
_refine_ls_R_factor_gt 0.0404
_refine_ls_shift/su_max 0.000
_refine_ls_shift/su_mean 0.000
_refine_ls_structure_factor_coef Fsqd
_refine_ls_weighting_details 'calc w=1/[\s^2^(Fo^2^)+(0.0313P)^2^+3.5322P] where P=(Fo^2^+2Fc^2^)/3'
_refine_ls_weighting_scheme calc
_refine_ls_wR_factor_gt 0.0883
_refine_ls_wR_factor_ref 0.0934
_reflns_number_gt 4385
_reflns_number_total 5064
_reflns_threshold_expression >2sigma(I)
_cod_data_source_file cg025613xsi20021129_063450.cif
_cod_data_source_block c:\
_cod_depositor_comments
;
The following automatic conversions were performed:

'_symmetry_cell_setting' value 'Monoclinic' changed to 'monoclinic'
according to /home/saulius/struct/CIF-dictionaries/cif_core.dic
dictionary named 'cif_core.dic' version 2.4.1 from 2010-06-29.

Automatic conversion script
Id: cif_fix_values 1715 2011-07-08 13:25:40Z adriana 
;
_cod_original_sg_symbol_H-M Cc
_cod_database_code 4505667

loop_
_symmetry_equiv_pos_as_xyz
'x, y, z'
'x, -y, z+1/2'
'x+1/2, y+1/2, z'
'x+1/2, -y+1/2, z+1/2'

loop_
_atom_site_label
_atom_site_type_symbol
_atom_site_fract_x
_atom_site_fract_y
_atom_site_fract_z
_atom_site_U_iso_or_equiv
_atom_site_adp_type
_atom_site_occupancy
_atom_site_symmetry_multiplicity
_atom_site_calc_flag
_atom_site_refinement_flags
Ag1 Ag -0.02930(6) 0.052081(16) 0.10696(5) 0.05137(15) Uani 1 1 d .
Co1 Co -0.08927(6) 0.158449(17) 0.81703(4) 0.02033(13) Uani 1 1 d .
N1 N -0.2770(6) 0.07388(14) 0.1925(4) 0.0354(8) Uani 1 1 d .
C1 C -0.5520(7) 0.12920(19) 0.2289(5) 0.0408(12) Uani 1 1 d .
H1A H -0.5040 0.1566 0.2729 0.14(4) Uiso 1 1 calc R
H1B H -0.6426 0.1137 0.2778 0.032(12) Uiso 1 1 calc R
H1C H -0.6122 0.1384 0.1494 0.14(4) Uiso 1 1 calc R
B1 B -0.3008(7) 0.11971(17) 0.7214(4) 0.0263(9) Uani 1 1 d .
H1 H -0.4420 0.1295 0.7496 0.032 Uiso 1 1 calc R
N2 N 0.2500(6) 0.03383(14) 0.0606(4) 0.0376(9) Uani 1 1 d .
C2 C -0.3987(7) 0.09772(16) 0.2089(4) 0.0315(9) Uani 1 1 d .
B2 B -0.1385(7) 0.08613(16) 0.8193(4) 0.0251(9) Uani 1 1 d .
H2 H -0.1719 0.0729 0.9120 0.030 Uiso 1 1 calc R
C3 C 0.3471(7) 0.01820(16) -0.0070(4) 0.0341(10) Uani 1 1 d .
B3 B 0.0930(7) 0.10404(16) 0.7844(4) 0.0258(9) Uani 1 1 d .
H3 H 0.2140 0.1034 0.8544 0.031 Uiso 1 1 calc R
C4 C 0.4661(8) -0.0022(2) -0.0965(5) 0.0512(13) Uani 1 1 d .
H4A H 0.4019 -0.0013 -0.1786 0.068(19) Uiso 1 1 calc R
H4B H 0.4940 -0.0342 -0.0736 0.10(3) Uiso 1 1 calc R
H4C H 0.5821 0.0154 -0.0970 0.07(2) Uiso 1 1 calc R
B4 B -0.2485(7) 0.06126(17) 0.6798(5) 0.0288(10) Uani 1 1 d .
H4 H -0.3546 0.0332 0.6835 0.035 Uiso 1 1 calc R
C5 C 0.0588(6) 0.14340(15) 0.6657(4) 0.0242(8) Uani 1 1 d .
H5A H 0.1638 0.1715 0.6569 0.029 Uiso 1 1 calc R
B5 B -0.0061(7) 0.05180(18) 0.7197(5) 0.0279(10) Uani 1 1 d .
H5 H 0.0482 0.0172 0.7507 0.033 Uiso 1 1 calc R
C6 C -0.1615(6) 0.15217(15) 0.6311(4) 0.0253(8) Uani 1 1 d .
H6A H -0.2134 0.1867 0.5981 0.030 Uiso 1 1 calc R
B6 B 0.1245(7) 0.08875(18) 0.6247(5) 0.0312(11) Uani 1 1 d .
H6 H 0.2644 0.0793 0.5935 0.037 Uiso 1 1 calc R
C7 C -0.0528(5) 0.22906(13) 0.8248(4) 0.0226(8) Uani 1 1 d .
H7A H -0.0274 0.2409 0.7294 0.027 Uiso 1 1 calc R
B7 B -0.0378(7) 0.12119(18) 0.5278(4) 0.0308(10) Uani 1 1 d .
H7 H -0.0053 0.1332 0.4339 0.037 Uiso 1 1 calc R
C8 C -0.2585(6) 0.21243(14) 0.8614(4) 0.0251(8) Uani 1 1 d .
H8A H -0.3802 0.2124 0.7918 0.030 Uiso 1 1 calc R
B8 B -0.2659(7) 0.10482(17) 0.5623(4) 0.0282(10) Uani 1 1 d .
H8 H -0.3834 0.1061 0.4896 0.034 Uiso 1 1 calc R
B9 B -0.0850(8) 0.06196(18) 0.5617(5) 0.0307(10) Uani 1 1 d .
H9 H -0.0832 0.0343 0.4900 0.037 Uiso 1 1 calc R
B10 B -0.2464(6) 0.16973(16) 0.9713(4) 0.0234(9) Uani 1 1 d .
H10 H -0.3511 0.1417 0.9819 0.028 Uiso 1 1 calc R
B11 B 0.0021(7) 0.16165(16) 1.0077(4) 0.0233(9) Uani 1 1 d .
H11 H 0.0628 0.1285 1.0446 0.028 Uiso 1 1 calc R
B12 B 0.1224(7) 0.19931(16) 0.9052(4) 0.0244(9) Uani 1 1 d .
H12 H 0.2620 0.1908 0.8720 0.029 Uiso 1 1 calc R
B13 B -0.3011(7) 0.22891(17) 1.0072(4) 0.0275(10) Uani 1 1 d .
H13 H -0.4412 0.2385 1.0379 0.033 Uiso 1 1 calc R
B14 B -0.1324(7) 0.19782(17) 1.1039(4) 0.0258(10) Uani 1 1 d .
H14 H -0.1604 0.1872 1.1998 0.031 Uiso 1 1 calc R
B15 B 0.0960(7) 0.21631(16) 1.0619(4) 0.0262(9) Uani 1 1 d .
H15 H 0.2191 0.2179 1.1301 0.031 Uiso 1 1 calc R
B16 B 0.0611(7) 0.25845(16) 0.9422(4) 0.0242(9) Uani 1 1 d .
H16 H 0.1602 0.2876 0.9301 0.029 Uiso 1 1 calc R
B17 B -0.1817(7) 0.26666(17) 0.9106(4) 0.0270(10) Uani 1 1 d .
H17 H -0.2420 0.3004 0.8778 0.032 Uiso 1 1 calc R
B18 B -0.0913(7) 0.25729(17) 1.0661(4) 0.0282(10) Uani 1 1 d .
H18 H -0.0910 0.2850 1.1378 0.034 Uiso 1 1 calc R

loop_
_atom_site_aniso_label
_atom_site_aniso_U_11
_atom_site_aniso_U_22
_atom_site_aniso_U_33
_atom_site_aniso_U_23
_atom_site_aniso_U_13
_atom_site_aniso_U_12
Ag1 0.0355(2) 0.0621(3) 0.0574(3) -0.0061(2) 0.00900(16) 0.00906(19)
Co1 0.0212(3) 0.0215(2) 0.0178(2) -0.0002(2) -0.00205(18) -0.0014(2)
N1 0.039(2) 0.031(2) 0.037(2) 0.0053(16) 0.0078(17) 0.0008(17)
C1 0.036(3) 0.041(3) 0.045(3) -0.006(2) 0.000(2) 0.012(2)
B1 0.024(2) 0.030(2) 0.024(2) 0.0003(18) -0.0040(18) -0.0060(18)
N2 0.036(2) 0.034(2) 0.042(2) 0.0098(18) 0.0032(18) 0.0030(17)
C2 0.039(2) 0.029(2) 0.027(2) 0.0018(17) 0.0015(18) -0.0002(19)
B2 0.030(2) 0.025(2) 0.0202(19) -0.0008(18) -0.0023(19) -0.0053(17)
C3 0.032(2) 0.035(2) 0.036(2) 0.0098(19) -0.001(2) 0.000(2)
B3 0.026(2) 0.026(2) 0.024(2) -0.0023(18) -0.0048(18) -0.0023(18)
C4 0.038(3) 0.075(4) 0.040(3) 0.003(3) 0.004(2) 0.009(3)
B4 0.029(2) 0.029(2) 0.028(2) 0.0003(19) -0.002(2) -0.0046(19)
C5 0.022(2) 0.028(2) 0.0224(18) -0.0039(16) 0.0011(16) -0.0015(16)
B5 0.029(2) 0.025(2) 0.029(2) -0.0033(18) -0.006(2) 0.001(2)
C6 0.028(2) 0.028(2) 0.0192(19) 0.0014(15) -0.0023(16) -0.0025(16)
B6 0.029(3) 0.034(3) 0.030(2) -0.007(2) -0.003(2) 0.004(2)
C7 0.023(2) 0.0198(17) 0.0238(17) 0.0003(15) -0.0050(16) -0.0042(14)
B7 0.034(3) 0.038(3) 0.020(2) 0.0002(19) 0.0008(19) -0.003(2)
C8 0.023(2) 0.028(2) 0.0238(18) 0.0001(16) -0.0010(16) -0.0007(16)
B8 0.030(2) 0.032(2) 0.022(2) -0.0031(19) -0.0050(18) -0.0025(19)
B9 0.033(3) 0.032(3) 0.029(2) -0.0012(19) 0.005(2) 0.003(2)
B10 0.023(2) 0.025(2) 0.023(2) 0.0027(17) 0.0031(17) -0.0005(17)
B11 0.028(2) 0.021(2) 0.019(2) 0.0018(17) -0.0038(18) 0.0007(18)
B12 0.023(2) 0.026(2) 0.023(2) -0.0026(17) -0.0015(17) 0.0013(18)
B13 0.024(2) 0.031(2) 0.028(2) -0.0036(19) 0.0027(19) -0.0008(19)
B14 0.027(2) 0.030(2) 0.020(2) 0.0017(18) 0.0009(18) -0.0010(18)
B15 0.027(2) 0.026(2) 0.025(2) -0.0001(18) -0.0032(19) -0.0009(18)
B16 0.026(2) 0.020(2) 0.026(2) -0.0014(17) -0.0001(18) -0.0050(17)
B17 0.031(2) 0.026(2) 0.023(2) -0.0061(18) -0.0033(19) 0.002(2)
B18 0.032(2) 0.029(2) 0.023(2) -0.0005(18) -0.0012(19) 0.003(2)

loop_
_atom_type_symbol
_atom_type_description
_atom_type_scat_dispersion_real
_atom_type_scat_dispersion_imag
_atom_type_scat_source
C C 0.0033 0.0016 'International Tables Vol C Tables 4.2.6.8 and 6.1.1.4'
H H 0.0000 0.0000 'International Tables Vol C Tables 4.2.6.8 and 6.1.1.4'
B B 0.0013 0.0007 'International Tables Vol C Tables 4.2.6.8 and 6.1.1.4'
Co Co 0.3494 0.9721 'International Tables Vol C Tables 4.2.6.8 and 6.1.1.4'
Ag Ag -0.8971 1.1015 'International Tables Vol C Tables 4.2.6.8 and 6.1.1.4'
N N 0.0061 0.0033 'International Tables Vol C Tables 4.2.6.8 and 6.1.1.4'

loop_
_geom_angle_atom_site_label_1
_geom_angle_atom_site_label_2
_geom_angle_atom_site_label_3
_geom_angle
N1 Ag1 N2 167.26(16)
C8 Co1 C6 100.48(16)
C8 Co1 C7 46.68(15)
C6 Co1 C7 98.67(16)
C8 Co1 C5 133.77(16)
C6 Co1 C5 46.41(16)
C7 Co1 C5 99.82(17)
C8 Co1 B3 175.89(17)
C6 Co1 B3 83.55(18)
C7 Co1 B3 132.25(17)
C5 Co1 B3 49.02(17)
C8 Co1 B12 83.64(17)
C6 Co1 B12 128.50(18)
C7 Co1 B12 48.61(16)
C5 Co1 B12 94.83(17)
B3 Co1 B12 93.25(18)
C8 Co1 B1 95.71(18)
C6 Co1 B1 48.93(17)
C7 Co1 B1 129.30(17)
C5 Co1 B1 83.67(18)
B3 Co1 B1 87.53(18)
B12 Co1 B1 177.23(19)
C8 Co1 B10 48.64(17)
C6 Co1 B10 132.78(18)
C7 Co1 B10 83.56(17)
C5 Co1 B10 176.58(19)
B3 Co1 B10 128.76(18)
B12 Co1 B10 87.82(18)
B1 Co1 B10 93.77(18)
C8 Co1 B2 130.06(17)
C6 Co1 B2 83.87(17)
C7 Co1 B2 176.10(18)
C5 Co1 B2 84.08(17)
B3 Co1 B2 50.80(18)
B12 Co1 B2 131.59(19)
B1 Co1 B2 50.65(18)
B10 Co1 B2 92.54(18)
C8 Co1 B11 83.61(17)
C6 Co1 B11 175.83(19)
C7 Co1 B11 83.51(17)
C5 Co1 B11 129.82(17)
B3 Co1 B11 92.35(18)
B12 Co1 B11 50.78(18)
B1 Co1 B11 131.87(18)
B10 Co1 B11 50.84(18)
B2 Co1 B11 94.14(18)
C2 N1 Ag1 155.6(4)
C6 B1 B4 103.3(3)
C6 B1 B2 104.4(3)
B4 B1 B2 60.3(3)
C6 B1 B8 57.7(3)
B4 B1 B8 59.5(3)
B2 B1 B8 107.9(3)
C6 B1 Co1 64.1(2)
B4 B1 Co1 117.9(3)
B2 B1 Co1 65.1(2)
B8 B1 Co1 117.0(3)
C3 N2 Ag1 149.6(4)
N1 C2 C1 178.6(5)
B5 B2 B3 59.8(3)
B5 B2 B1 106.9(3)
B3 B2 B1 106.9(3)
B5 B2 B4 59.6(3)
B3 B2 B4 107.2(3)
B1 B2 B4 59.5(3)
B5 B2 Co1 116.4(3)
B3 B2 Co1 63.8(2)
B1 B2 Co1 64.2(2)
B4 B2 Co1 116.5(3)
N2 C3 C4 178.1(6)
C5 B3 B5 103.3(3)
C5 B3 B2 105.0(3)
B5 B3 B2 59.6(3)
C5 B3 B6 57.9(3)
B5 B3 B6 59.6(3)
B2 B3 B6 107.8(3)
C5 B3 Co1 64.6(2)
B5 B3 Co1 117.5(3)
B2 B3 Co1 65.4(2)
B6 B3 Co1 117.6(3)
B5 B4 B8 107.5(4)
B5 B4 B1 107.4(3)
B8 B4 B1 60.8(3)
B5 B4 B9 60.1(3)
B8 B4 B9 60.1(3)
B1 B4 B9 109.1(3)
B5 B4 B2 59.6(3)
B8 B4 B2 108.8(3)
B1 B4 B2 60.2(3)
B9 B4 B2 108.8(4)
C6 C5 B6 111.4(3)
C6 C5 B3 111.4(3)
B6 C5 B3 63.8(3)
C6 C5 B7 61.9(3)
B6 C5 B7 62.3(3)
B3 C5 B7 115.5(3)
C6 C5 Co1 66.6(2)
B6 C5 Co1 124.5(3)
B3 C5 Co1 66.4(2)
B7 C5 Co1 124.6(3)
B2 B5 B4 60.8(3)
B2 B5 B3 60.6(3)
B4 B5 B3 108.8(3)
B2 B5 B6 109.7(3)
B4 B5 B6 108.0(4)
B3 B5 B6 60.9(3)
B2 B5 B9 109.9(3)
B4 B5 B9 60.2(3)
B3 B5 B9 109.2(4)
B6 B5 B9 59.8(3)
C5 C6 B8 111.7(3)
C5 C6 B1 112.2(3)
B8 C6 B1 63.7(3)
C5 C6 B7 62.1(3)
B8 C6 B7 62.1(3)
B1 C6 B7 115.5(3)
C5 C6 Co1 66.9(2)
B8 C6 Co1 125.0(3)
B1 C6 Co1 67.0(2)
B7 C6 Co1 125.1(3)
C5 B6 B7 59.2(3)
C5 B6 B9 104.9(3)
B7 B6 B9 60.1(3)
C5 B6 B5 103.6(3)
B7 B6 B5 107.7(4)
B9 B6 B5 60.1(3)
C5 B6 B3 58.3(2)
B7 B6 B3 108.4(3)
B9 B6 B3 108.3(4)
B5 B6 B3 59.5(3)
C8 C7 B16 111.4(3)
C8 C7 B12 112.1(3)
B16 C7 B12 64.4(3)
C8 C7 B17 61.9(3)
B16 C7 B17 62.1(3)
B12 C7 B17 116.2(3)
C8 C7 Co1 66.56(19)
B16 C7 Co1 125.5(3)
B12 C7 Co1 67.1(2)
B17 C7 Co1 124.8(3)
C6 B7 C5 56.0(2)
C6 B7 B8 58.5(3)
C5 B7 B8 103.9(3)
C6 B7 B6 103.6(3)
C5 B7 B6 58.4(3)
B8 B7 B6 108.3(4)
C6 B7 B9 104.5(3)
C5 B7 B9 104.4(3)
B8 B7 B9 60.6(3)
B6 B7 B9 60.1(3)
C7 C8 B13 111.5(3)
C7 C8 B10 112.2(3)
B13 C8 B10 63.8(3)
C7 C8 B17 62.1(2)
B13 C8 B17 62.2(3)
B10 C8 B17 115.8(3)
C7 C8 Co1 66.76(19)
B13 C8 Co1 125.2(3)
B10 C8 Co1 67.3(2)
B17 C8 Co1 125.2(3)
C6 B8 B7 59.5(3)
C6 B8 B4 104.1(3)
B7 B8 B4 108.4(3)
C6 B8 B9 104.9(3)
B7 B8 B9 60.1(3)
B4 B8 B9 60.1(3)
C6 B8 B1 58.5(2)
B7 B8 B1 109.0(3)
B4 B8 B1 59.8(3)
B9 B8 B1 108.3(3)
B7 B9 B6 59.8(3)
B7 B9 B5 107.5(4)
B6 B9 B5 60.1(3)
B7 B9 B4 107.4(3)
B6 B9 B4 107.9(4)
B5 B9 B4 59.8(3)
B7 B9 B8 59.2(3)
B6 B9 B8 107.0(3)
B5 B9 B8 107.0(3)
B4 B9 B8 59.8(3)
C8 B10 B14 103.3(3)
C8 B10 B13 57.7(2)
B14 B10 B13 59.6(3)
C8 B10 B11 104.3(3)
B14 B10 B11 59.8(3)
B13 B10 B11 107.5(3)
C8 B10 Co1 64.11(19)
B14 B10 Co1 117.7(3)
B13 B10 Co1 117.0(3)
B11 B10 Co1 65.2(2)
B15 B11 B14 60.4(3)
B15 B11 B12 59.4(3)
B14 B11 B12 107.6(3)
B15 B11 B10 107.4(3)
B14 B11 B10 59.6(3)
B12 B11 B10 107.0(3)
B15 B11 Co1 116.1(3)
B14 B11 Co1 116.4(3)
B12 B11 Co1 63.9(2)
B10 B11 Co1 63.9(2)
C7 B12 B15 103.0(3)
C7 B12 B11 104.4(3)
B15 B12 B11 59.9(3)
C7 B12 B16 57.3(2)
B15 B12 B16 59.3(3)
B11 B12 B16 107.2(3)
C7 B12 Co1 64.28(19)
B15 B12 Co1 117.8(3)
B11 B12 Co1 65.3(2)
B16 B12 Co1 116.7(3)
C8 B13 B17 59.9(2)
C8 B13 B14 104.3(3)
B17 B13 B14 108.6(3)
C8 B13 B18 105.1(3)
B17 B13 B18 60.1(3)
B14 B13 B18 60.0(3)
C8 B13 B10 58.5(3)
B17 B13 B10 109.6(3)
B14 B13 B10 60.1(3)
B18 B13 B10 108.6(3)
B13 B14 B18 60.1(3)
B13 B14 B10 60.3(3)
B18 B14 B10 108.8(3)
B13 B14 B11 108.7(3)
B18 B14 B11 108.7(3)
B10 B14 B11 60.6(3)
B13 B14 B15 107.1(3)
B18 B14 B15 59.7(3)
B10 B14 B15 107.7(3)
B11 B14 B15 59.7(3)
B16 B15 B12 61.0(3)
B16 B15 B18 60.0(3)
B12 B15 B18 109.4(3)
B16 B15 B11 109.2(3)
B12 B15 B11 60.7(3)
B18 B15 B11 108.7(3)
B16 B15 B14 107.4(3)
B12 B15 B14 108.2(3)
B18 B15 B14 59.7(3)
B11 B15 B14 59.9(3)
C7 B16 B17 60.1(2)
C7 B16 B15 104.0(3)
B17 B16 B15 108.7(3)
C7 B16 B18 105.4(3)
B17 B16 B18 60.2(3)
B15 B16 B18 60.3(3)
C7 B16 B12 58.3(2)
B17 B16 B12 109.5(3)
B15 B16 B12 59.7(3)
B18 B16 B12 108.5(3)
C8 B17 C7 56.0(2)
C8 B17 B16 103.2(3)
C7 B17 B16 57.8(2)
C8 B17 B13 57.9(3)
C7 B17 B13 103.2(3)
B16 B17 B13 108.2(3)
C8 B17 B18 104.0(3)
C7 B17 B18 103.8(3)
B16 B17 B18 60.4(3)
B13 B17 B18 60.6(3)
B17 B18 B16 59.4(3)
B17 B18 B14 107.8(3)
B16 B18 B14 107.9(3)
B17 B18 B15 107.5(3)
B16 B18 B15 59.7(3)
B14 B18 B15 60.6(3)
B17 B18 B13 59.3(3)
B16 B18 B13 106.4(3)
B14 B18 B13 59.8(3)
B15 B18 B13 107.6(3)

loop_
_geom_bond_atom_site_label_1
_geom_bond_atom_site_label_2
_geom_bond_distance
Ag1 N1 2.143(4)
Ag1 N2 2.154(4)
Co1 C8 2.043(4)
Co1 C6 2.045(4)
Co1 C7 2.046(4)
Co1 C5 2.049(4)
Co1 B3 2.080(5)
Co1 B12 2.092(5)
Co1 B1 2.093(5)
Co1 B10 2.094(4)
Co1 B2 2.107(5)
Co1 B11 2.117(4)
N1 C2 1.131(6)
C1 C2 1.448(7)
B1 C6 1.714(6)
B1 B4 1.784(7)
B1 B2 1.797(7)
B1 B8 1.802(6)
N2 C3 1.133(6)
B2 B5 1.777(7)
B2 B3 1.796(7)
B2 B4 1.799(7)
C3 C4 1.451(7)
B3 C5 1.713(6)
B3 B5 1.782(7)
B3 B6 1.806(7)
B4 B5 1.778(7)
B4 B8 1.779(7)
B4 B9 1.785(7)
C5 C6 1.613(6)
C5 B6 1.705(6)
C5 B7 1.720(6)
B5 B6 1.782(8)
B5 B9 1.783(7)
C6 B8 1.699(6)
C6 B7 1.717(6)
B6 B7 1.773(7)
B6 B9 1.778(8)
C7 C8 1.620(5)
C7 B16 1.686(6)
C7 B12 1.704(6)
C7 B17 1.728(6)
B7 B8 1.761(7)
B7 B9 1.777(7)
C8 B13 1.689(6)
C8 B10 1.705(6)
C8 B17 1.724(6)
B8 B9 1.786(7)
B10 B14 1.790(7)
B10 B13 1.792(7)
B10 B11 1.808(7)
B11 B15 1.790(7)
B11 B14 1.792(7)
B11 B12 1.805(7)
B12 B15 1.781(6)
B12 B16 1.806(6)
B13 B17 1.763(7)
B13 B14 1.781(7)
B13 B18 1.786(7)
B14 B18 1.785(7)
B14 B15 1.802(7)
B15 B16 1.775(7)
B15 B18 1.786(7)
B16 B17 1.762(7)
B16 B18 1.780(7)
B17 B18 1.778(6)
